data_7244707
loop_
_publ_author_name
'Chahine, Ali'
'Chaffee, Alan L.'
'Knowles, Gregory P.'
'Turner, David Roger'
'Batten, Stuart R.'

_publ_section_title
;
 Highly Connected Framework Materials from Flexible Tetra-Isophthalate
 Ligands
;
_journal_name_full CrystEngComm
_journal_paper_doi 10.1039/D2CE00269H
_journal_year 2022
_chemical_formula_moiety 'C39 H39 Cd3 Cl N2 O21.5, 2(H2 O), C2 H2 N, 4(O), 0.25(C6 H14 N2 O2)'
_chemical_formula_sum 'C42.5 H48.5 Cd3 Cl N3.5 O28'
_chemical_formula_weight 1429.00
_space_group_crystal_system orthorhombic
_space_group_IT_number 64
_space_group_name_Hall '-C 2ac 2'
_space_group_name_H-M_alt 'C m c e'
_atom_sites_solution_hydrogens mixed
_audit_creation_date 2020-11-27
_audit_creation_method
;
Olex2 1.3
(compiled 2020.07.31 svn.rc2a77460 for OlexSys, GUI svn.r6145)
;
_audit_update_record
;
2022-02-10 deposited with the CCDC.	2022-03-30 downloaded from the CCDC.
;
_cell_angle_alpha 90
_cell_angle_beta 90
_cell_angle_gamma 90
_cell_formula_units_Z 8
_cell_length_a 20.7302(3)
_cell_length_b 30.3248(3)
_cell_length_c 17.7067(2)
_cell_measurement_reflns_used 12917
_cell_measurement_temperature 123(2)
_cell_measurement_theta_max 76.2490
_cell_measurement_theta_min 4.2260
_cell_volume 11131.1(2)
_computing_cell_refinement 'CrysAlisPro 1.171.40.53 (Rigaku OD, 2019)'
_computing_data_collection 'CrysAlisPro 1.171.40.53 (Rigaku OD, 2019)'
_computing_data_reduction 'CrysAlisPro 1.171.40.53 (Rigaku OD, 2019)'
_computing_molecular_graphics 'Olex2 1.3 (Dolomanov et al., 2009)'
_computing_publication_material 'Olex2 1.3 (Dolomanov et al., 2009)'
_computing_structure_refinement 'SHELXL 2018/3 (Sheldrick, 2015)'
_computing_structure_solution 'SHELXT 2018/2 (Sheldrick, 2018)'
_diffrn_ambient_temperature 123(2)
_diffrn_measured_fraction_theta_full 0.996
_diffrn_measured_fraction_theta_max 0.961
_diffrn_measurement_device_type 'XtaLAB Synergy, Dualflex, HyPix'
_diffrn_measurement_method '\w scans'
_diffrn_radiation_wavelength 1.54184
_diffrn_reflns_av_R_equivalents 0.0583
_diffrn_reflns_av_unetI/netI 0.0442
_diffrn_reflns_Laue_measured_fraction_full 0.996
_diffrn_reflns_Laue_measured_fraction_max 0.961
_diffrn_reflns_limit_h_max 26
_diffrn_reflns_limit_h_min -24
_diffrn_reflns_limit_k_max 22
_diffrn_reflns_limit_k_min -37
_diffrn_reflns_limit_l_max 21
_diffrn_reflns_limit_l_min -22
_diffrn_reflns_number 23003
_diffrn_reflns_point_group_measured_fraction_full 0.996
_diffrn_reflns_point_group_measured_fraction_max 0.961
_diffrn_reflns_theta_full 67.684
_diffrn_reflns_theta_max 76.838
_diffrn_reflns_theta_min 3.592
_exptl_absorpt_coefficient_mu 10.329
_exptl_absorpt_process_details
;
CrysAlisPro 1.171.40.53 (Rigaku Oxford Diffraction, 2019)
Empirical absorption correction using spherical harmonics,
 implemented in SCALE3 ABSPACK scaling algorithm.
;
_exptl_crystal_colour colourless
_exptl_crystal_density_diffrn 1.705
_exptl_crystal_description rhombus
_exptl_crystal_F_000 5704
_refine_diff_density_max 2.339
_refine_diff_density_min -2.089
_refine_diff_density_rms 0.229
_refine_ls_extinction_method none
_refine_ls_goodness_of_fit_ref 1.047
_refine_ls_hydrogen_treatment mixed
_refine_ls_matrix_type full
_refine_ls_number_parameters 486
_refine_ls_number_reflns 5815
_refine_ls_number_restraints 113
_refine_ls_restrained_S_all 1.049
_refine_ls_R_factor_all 0.0804
_refine_ls_R_factor_gt 0.0767
_refine_ls_shift/su_max 0.025
_refine_ls_shift/su_mean 0.000
_refine_ls_structure_factor_coef Fsqd
_refine_ls_weighting_details 'w=1/[\s^2^(Fo^2^)+(0.1458P)^2^+155.2447P] where P=(Fo^2^+2Fc^2^)/3'
_refine_ls_weighting_scheme calc
_refine_ls_wR_factor_gt 0.2163
_refine_ls_wR_factor_ref 0.2203
_reflns_Friedel_coverage 0.000
_reflns_number_gt 5315
_reflns_number_total 5815
_reflns_threshold_expression 'I > 2\s(I)'
_cod_data_source_file d2ce00269h2.cif
_cod_data_source_block 9
_cod_original_sg_symbol_Hall '-C 2bc 2'
_cod_original_formula_sum 'C42.50 H48.50 Cd3 Cl N3.50 O28'
_cod_database_code 7244707
_shelx_shelxl_version_number 2018/3
_shelx_space_group_comment
;
The symmetry employed for this shelxl refinement is uniquely defined
by the following loop, which should always be used as a source of
symmetry information in preference to the above space-group names.
They are only intended as comments.
;
_olex2_refinement_description
;
1. Fixed Uiso
 At 1.2 times of:
  All C(H) groups, {H20A,H20B} of C20, {H11C,H11D} of C11, {H12C,H12D} of C12,
   {H10C,H10D} of C10, All N(H) groups
 At 1.5 times of:
  All C(H,H,H) groups, {H13A,H13B} of C16, All O(H,H) groups
2. Restrained distances
 O9-H9A = O9-H9B = O11-H11B = O11-H11A = O12-H12A = O12-H12B = O10-H10A = O10-
 H10B
 0.82 with sigma of 0.00001
 O13-H13A = O13-H13B
 0.82 with sigma of 0.0001
 O14-H14B = O14-H14A
 0.82 with sigma of 0.001
 N2-C24
 1.521 with sigma of 0.02
 N3-C22
 1.521 with sigma of 0.001
 O17-H14A
 1.761 with sigma of 0.04
 H12A-H12B
 1.4 with sigma of 0.02
 H13A-H13B
 1.42 with sigma of 0.002
3. Uiso/Uaniso restraints and constraints
Uanis(C24) \\sim Ueq, Uanis(N2) \\sim Ueq, Uanis(C22) \\sim Ueq, Uanis(O18)
\\sim Ueq, Uanis(C21) \\sim Ueq, Uanis(N3) \\sim Ueq, Uanis(C23) \\sim Ueq,
Uanis(O17) \\sim Ueq, Uanis(O15) \\sim Ueq, Uanis(O16) \\sim Ueq: with sigma of
0.01 and sigma for terminal atoms of 0.001
Uanis(O6B) \\sim Ueq: with sigma of 0.01 and sigma for terminal atoms of 0.01
Uanis(C16B) \\sim Ueq: with sigma of 0.01 and sigma for terminal atoms of 0.001
Uanis(C19A) \\sim Ueq, Uanis(C19B) \\sim Ueq: with sigma of 0.01 and sigma for
terminal atoms of 0.001
Uanis(O8A) \\sim Ueq, Uanis(O7B) \\sim Ueq: with sigma of 0.01 and sigma for
terminal atoms of 0.0001
4. Others
 Sof(O6A)=Sof(C19B)=Sof(O7B)=Sof(C16B)=Sof(O8A)=1-FVAR(1)
 Sof(C16A)=Sof(O8B)=Sof(O7A)=Sof(C19A)=Sof(O6B)=FVAR(1)
 Fixed Sof: H10A(0.5) H10B(0.5) H9A(0.5) H9B(0.5) H11A(0.5) H11B(0.5)
 O13(0.25) N2(0.5) H2A(0.5) H2B(0.5) O18(0.25) O16(0.5) O17(0.5) C21(0.25)
 H21(0.25) C23(0.25) H23A(0.25) H23B(0.25) H23C(0.25) N3(0.25) C22(0.25)
 H22A(0.25) H22B(0.25) H22C(0.25) H13A(0.25) H13B(0.25)
5.a Ternary CH refined with riding coordinates:
 N1(H1)
5.b Secondary CH2 refined with riding coordinates:
 C11(H11C,H11D), C20(H20A,H20B), C10(H10C,H10D), C12(H12C,H12D), N2(H2A,H2B)
5.c Me refined with riding coordinates:
 C23(H23A,H23B,H23C)
5.d Aromatic/amide H refined with riding coordinates:
 C3(H3), C5(H5), C8(H8), C14(H14), C21(H21), C17(H17), C16(H16)
5.e Idealised Me refined as rotating group:
 C22(H22A,H22B,H22C)
;
_olex2_submission_special_instructions 'No special instructions were received'

loop_
_space_group_symop_operation_xyz
'x, y, z'
'-x, -y+1/2, z+1/2'
'-x, y+1/2, -z+1/2'
'x, -y, -z'
'x+1/2, y+1/2, z'
'-x+1/2, -y+1, z+1/2'
'-x+1/2, y+1, -z+1/2'
'x+1/2, -y+1/2, -z'
'-x, -y, -z'
'x, y-1/2, -z-1/2'
'x, -y-1/2, z-1/2'
'-x, y, z'
'-x+1/2, -y+1/2, -z'
'x+1/2, y, -z-1/2'
'x+1/2, -y, z-1/2'
'-x+1/2, y+1/2, z'

loop_
_atom_site_label
_atom_site_type_symbol
_atom_site_fract_x
_atom_site_fract_y
_atom_site_fract_z
_atom_site_U_iso_or_equiv
_atom_site_adp_type
_atom_site_occupancy
_atom_site_site_symmetry_order
_atom_site_calc_flag
_atom_site_refinement_flags_posn
_atom_site_refinement_flags_adp
_atom_site_refinement_flags_occupancy
_atom_site_disorder_assembly
_atom_site_disorder_group
Cd1 Cd 0.000000 0.74961(2) 0.10257(3) 0.0195(2) Uani 1 2 d S T P . .
Cd3 Cd 0.250000 0.59007(2) -0.250000 0.0348(2) Uani 1 2 d S T P . .
Cd2 Cd 0.500000 0.60278(3) 0.56040(4) 0.0397(2) Uani 1 2 d S T P A .
Cl1 Cl 0.000000 0.82904(10) 0.05807(17) 0.0502(7) Uani 1 2 d S T P . .
O1 O 0.07999(19) 0.72810(14) 0.0162(2) 0.0232(9) Uani 1 1 d . . . . .
O10 O 0.000000 0.67221(2) 0.12673(3) 0.0275(13) Uani 1 2 d DS T P . .
H10A H 0.03479(2) 0.66229(3) 0.11269(6) 0.041 Uiso 0.5 1 d D U P . .
H10B H -0.02819(2) 0.66011(3) 0.10171(4) 0.041 Uiso 0.5 1 d D U P . .
O2 O 0.1180(2) 0.73734(16) 0.1311(3) 0.0276(9) Uani 1 1 d . . . . .
O9 O 0.000000 0.76992(2) 0.22761(8) 0.0313(14) Uani 1 2 d DS T P . .
H9A H -0.01753(4) 0.79410(2) 0.2305(3) 0.047 Uiso 0.5 1 d D U P . .
H9B H 0.03663(2) 0.77810(4) 0.23806(9) 0.047 Uiso 0.5 1 d D U P . .
O11 O 0.500000 0.67871(2) 0.58060(2) 0.048(2) Uani 1 2 d DS T P A .
H11A H 0.52582(2) 0.68281(7) 0.61498(3) 0.072 Uiso 0.5 1 d D U P . .
H11B H 0.47470(3) 0.69488(2) 0.55823(4) 0.072 Uiso 0.5 1 d D U P . .
O4 O 0.3066(3) 0.62581(19) -0.1476(3) 0.0379(12) Uani 1 1 d . . . . .
N1 N 0.3802(2) 0.66592(17) 0.1541(3) 0.0195(10) Uani 1 1 d . . . . .
H1 H 0.387813 0.640225 0.121708 0.023 Uiso 1 1 calc R U . . .
O5 O 0.4251(3) 0.61909(19) 0.4669(3) 0.0381(12) Uani 1 1 d . . . . .
O3 O 0.2036(3) 0.6380(2) -0.1640(3) 0.0496(16) Uani 1 1 d . . . . .
C3 C 0.2446(3) 0.71378(19) 0.0813(3) 0.0186(11) Uani 1 1 d . . . . .
H3 H 0.241911 0.728725 0.127075 0.022 Uiso 1 1 calc R U . . .
C1 C 0.1256(3) 0.72581(19) 0.0641(3) 0.0209(11) Uani 1 1 d . . . . .
C7 C 0.2548(3) 0.6424(2) -0.1263(4) 0.0259(13) Uani 1 1 d . . . . .
C6 C 0.2521(3) 0.6680(2) -0.0541(4) 0.0212(12) Uani 1 1 d . . . . .
O12 O 0.42304(3) 0.60039(2) 0.65111(3) 0.0537(16) Uani 1 1 d D . . . .
H12A H 0.41574(9) 0.57927(2) 0.67876(3) 0.081 Uiso 1 1 d D U . . .
H12B H 0.39893(3) 0.62172(2) 0.6547(3) 0.081 Uiso 1 1 d D U . . .
C2 C 0.1895(3) 0.70830(18) 0.0377(3) 0.0184(11) Uani 1 1 d . . . . .
C11 C 0.500000 0.6811(3) 0.1489(5) 0.0244(18) Uani 1 2 d S T P . .
H11C H 0.500000 0.659857 0.107959 0.029 Uiso 1 2 calc R U P . .
H11D H 0.499998 0.710522 0.127458 0.029 Uiso 1 2 calc R U P . .
C4 C 0.3036(3) 0.69726(19) 0.0576(3) 0.0194(11) Uani 1 1 d . . . . .
C5 C 0.3074(3) 0.67424(19) -0.0108(3) 0.0216(12) Uani 1 1 d . . . . .
H5 H 0.346725 0.663114 -0.027332 0.026 Uiso 1 1 calc R U . . .
C8 C 0.1933(3) 0.68520(19) -0.0298(3) 0.0197(11) Uani 1 1 d . . . . .
H8 H 0.156396 0.681131 -0.058868 0.024 Uiso 1 1 calc R U . . .
C20 C 0.3640(3) 0.7048(2) 0.1037(3) 0.0223(12) Uani 1 1 d . . . . .
H20A H 0.358229 0.730874 0.134707 0.027 Uiso 1 1 calc R U . . .
H20B H 0.399894 0.710274 0.069769 0.027 Uiso 1 1 calc R U . . .
C10 C 0.4407(3) 0.6746(2) 0.1988(3) 0.0225(12) Uani 1 1 d . . . . .
H10C H 0.448345 0.649903 0.232539 0.027 Uiso 1 1 calc R U . . .
H10D H 0.434494 0.700684 0.229513 0.027 Uiso 1 1 calc R U . . .
C12 C 0.3257(3) 0.6550(2) 0.2069(4) 0.0245(12) Uani 1 1 d . . . . .
H12C H 0.286584 0.650602 0.177733 0.029 Uiso 1 1 calc R U . . .
H12D H 0.318500 0.679788 0.240518 0.029 Uiso 1 1 calc R U . . .
C14 C 0.3589(3) 0.6179(2) 0.3276(4) 0.0292(13) Uani 1 1 d . . . . .
H14 H 0.364467 0.645721 0.348887 0.035 Uiso 1 1 calc R U . . .
C13 C 0.3385(3) 0.6142(2) 0.2536(4) 0.0283(14) Uani 1 1 d . . . . .
C15 C 0.3712(5) 0.5802(3) 0.3708(5) 0.049(2) Uani 1 1 d . . . . .
C16A C 0.4105(9) 0.5843(6) 0.4433(9) 0.035(3) Uani 0.605(14) 1 d . . P A 1
O8B O 0.2914(7) 0.4873(3) 0.1781(7) 0.064(4) Uani 0.605(14) 1 d . . P A 2
O7A O 0.3419(9) 0.4554(4) 0.2665(9) 0.068(5) Uani 0.605(14) 1 d . . P A 1
O6A O 0.4307(10) 0.5519(4) 0.4780(9) 0.053(6) Uani 0.395(14) 1 d . . P A 1
C19A C 0.3401(12) 0.4893(6) 0.2249(11) 0.066(5) Uani 0.605(14) 1 d . U P A 1
C18 C 0.3379(7) 0.5348(3) 0.2665(6) 0.070(4) Uani 1 1 d . . . . .
O6B O 0.3745(8) 0.5545(5) 0.5004(8) 0.080(4) Uani 0.605(14) 1 d . U P A 2
O14 O 0.4039(5) 0.5939(3) 0.0677(5) 0.078(3) Uani 1 1 d D . . . .
H14A H 0.403(9) 0.590(4) 0.0218(10) 0.117 Uiso 1 1 d D U . . .
H14B H 0.428(2) 0.580(2) 0.096(3) 0.117 Uiso 1 1 d D U . . .
O13 O 0.500000 0.52417(18) 0.57623(18) 0.101(11) Uani 0.5 2 d DS T P A .
N2 N 0.2400(9) 0.5060(6) -0.0337(10) 0.062(4) Uani 0.5 1 d D U P . .
H2A H 0.250161 0.508249 -0.082406 0.05(6) Uiso 0.5 1 calc R . P . .
H2B H 0.197172 0.506786 -0.030395 0.12(12) Uiso 0.5 1 calc R . P . .
C19B C 0.3054(11) 0.4923(6) 0.2466(11) 0.033(4) Uani 0.395(14) 1 d . U P A 2
O7B O 0.3040(11) 0.4613(5) 0.2963(10) 0.048(4) Uani 0.395(14) 1 d . U P A 2
C16B C 0.3850(12) 0.5840(7) 0.4561(12) 0.024(5) Uani 0.395(14) 1 d . U P A 2
O8A O 0.3396(12) 0.4886(8) 0.1508(13) 0.074(3) Uani 0.395(14) 1 d . U P A 1
O15 O 0.3152(4) 0.7699(3) 0.2459(4) 0.067(2) Uani 1 1 d . U . . .
O18 O 0.500000 0.5690(6) 0.1741(9) 0.045(4) Uani 0.5 2 d S TU P B 1
O16 O -0.0869(7) 0.8371(5) 0.2361(8) 0.059(3) Uani 0.5 1 d . U P . .
O17 O 0.4056(8) 0.5768(5) -0.0767(8) 0.067(4) Uani 0.5 1 d D U P . .
C21 C 0.500000 0.5387(10) 0.2059(18) 0.058(7) Uani 0.5 2 d S TU P B 1
H21 H 0.500000 0.540296 0.258398 0.070 Uiso 0.5 2 calc R U P B 1
C23 C 0.500000 0.470(2) 0.231(3) 0.119(15) Uani 0.5 2 d S TU P B 1
H23A H 0.500000 0.439745 0.214880 0.179 Uiso 0.5 2 calc R U P B 1
H23B H 0.537811 0.475507 0.261006 0.179 Uiso 0.25 1 calc R U P B 1
H23C H 0.462189 0.475507 0.261006 0.179 Uiso 0.25 1 calc R U P B 1
N3 N 0.500000 0.4962(17) 0.1714(15) 0.126(15) Uani 0.5 2 d DS TU P B 1
C24 C 0.2645(11) 0.5423(7) 0.0035(12) 0.131(7) Uani 1 1 d D U . . .
C22 C 0.468(2) 0.489(2) 0.0950(15) 0.089(14) Uani 0.25 1 d D U P B 1
H22A H 0.467778 0.457852 0.083753 0.133 Uiso 0.25 1 calc R U P B 1
H22B H 0.492151 0.504169 0.056695 0.133 Uiso 0.25 1 calc R U P B 1
H22C H 0.424819 0.499763 0.096288 0.133 Uiso 0.25 1 calc R U P B 1
C17 C 0.3276(5) 0.5732(3) 0.2234(5) 0.048(2) Uani 1 1 d . . . . .
H17 H 0.313212 0.570700 0.173823 0.057 Uiso 1 1 calc R U . . .
C16 C 0.3604(6) 0.5393(3) 0.3399(5) 0.067(4) Uani 1 1 d . . . . .
H16 H 0.368286 0.514193 0.368721 0.080 Uiso 1 1 calc R U . . .
H13A H 0.46984(19) 0.5233(4) 0.5463(3) 0.100 Uiso 0.25 1 d D U P . .
H13B H 0.500000 0.50801(18) 0.6134(2) 0.100 Uiso 0.5 2 d DS U P . .

loop_
_atom_site_aniso_label
_atom_site_aniso_U_11
_atom_site_aniso_U_22
_atom_site_aniso_U_33
_atom_site_aniso_U_23
_atom_site_aniso_U_13
_atom_site_aniso_U_12
Cd1 0.0133(3) 0.0232(3) 0.0219(3) -0.0015(2) 0.000 0.000
Cd3 0.0723(6) 0.0140(4) 0.0180(3) 0.000 0.0033(3) 0.000
Cd2 0.0331(4) 0.0644(6) 0.0216(4) 0.0060(3) 0.000 0.000
Cl1 0.0614(18) 0.0406(15) 0.0487(16) 0.0060(12) 0.000 0.000
O1 0.0134(18) 0.029(2) 0.027(2) 0.0036(17) 0.0002(15) 0.0026(16)
O10 0.020(3) 0.032(4) 0.030(3) 0.002(3) 0.000 0.000
O2 0.020(2) 0.036(2) 0.027(2) -0.006(2) 0.0036(17) 0.0013(18)
O9 0.026(3) 0.033(4) 0.035(3) -0.013(3) 0.000 0.000
O11 0.051(5) 0.059(5) 0.034(4) 0.001(4) 0.000 0.000
O4 0.035(3) 0.049(3) 0.030(2) -0.013(2) -0.0025(19) 0.015(2)
N1 0.016(2) 0.021(2) 0.021(2) 0.0028(18) -0.0011(18) 0.0003(18)
O5 0.040(3) 0.050(3) 0.024(2) -0.002(2) -0.005(2) -0.014(2)
O3 0.027(3) 0.075(4) 0.047(3) -0.035(3) -0.005(2) 0.001(3)
C3 0.021(3) 0.018(3) 0.016(2) -0.001(2) -0.002(2) -0.003(2)
C1 0.017(3) 0.018(3) 0.028(3) 0.002(2) 0.002(2) -0.003(2)
C7 0.030(3) 0.024(3) 0.023(3) 0.000(3) 0.004(2) -0.001(2)
C6 0.022(3) 0.019(3) 0.023(3) 0.000(2) 0.003(2) -0.001(2)
O12 0.054(4) 0.062(4) 0.046(3) 0.007(3) 0.023(3) 0.004(3)
C2 0.017(3) 0.016(3) 0.022(3) 0.005(2) 0.000(2) 0.000(2)
C11 0.015(4) 0.032(5) 0.026(4) 0.004(3) 0.000 0.000
C4 0.018(3) 0.020(3) 0.020(3) 0.004(2) -0.002(2) -0.002(2)
C5 0.019(3) 0.019(3) 0.026(3) 0.003(2) 0.003(2) 0.004(2)
C8 0.016(3) 0.020(3) 0.023(3) 0.000(2) -0.002(2) -0.001(2)
C20 0.016(3) 0.027(3) 0.025(3) 0.004(2) -0.002(2) 0.000(2)
C10 0.013(3) 0.032(3) 0.023(3) 0.003(2) -0.002(2) 0.000(2)
C12 0.013(2) 0.030(3) 0.030(3) 0.005(3) -0.001(2) -0.005(2)
C14 0.030(3) 0.025(3) 0.033(3) 0.005(3) -0.004(3) -0.006(3)
C13 0.022(3) 0.030(3) 0.033(3) 0.005(3) -0.005(2) -0.008(3)
C15 0.076(6) 0.029(4) 0.041(4) 0.009(3) -0.026(4) -0.015(4)
C16A 0.026(8) 0.037(8) 0.041(8) 0.001(6) 0.001(6) -0.002(7)
O8B 0.104(11) 0.028(5) 0.059(7) -0.011(4) -0.030(7) -0.005(5)
O7A 0.092(12) 0.028(5) 0.085(10) 0.010(6) -0.051(9) -0.013(6)
O6A 0.090(14) 0.024(7) 0.046(9) 0.000(6) -0.039(9) 0.012(7)
C19A 0.080(9) 0.056(8) 0.061(8) -0.006(7) -0.020(7) -0.008(7)
C18 0.121(10) 0.029(4) 0.059(6) 0.010(4) -0.050(6) -0.024(5)
O6B 0.091(8) 0.081(7) 0.068(6) 0.032(6) -0.030(6) -0.035(6)
O14 0.099(6) 0.058(5) 0.076(5) -0.037(4) -0.034(5) 0.031(4)
O13 0.045(11) 0.037(11) 0.22(3) -0.055(16) 0.000 0.000
N2 0.064(8) 0.074(8) 0.049(7) -0.005(7) -0.003(6) 0.008(7)
C19B 0.034(8) 0.026(7) 0.038(8) 0.000(6) -0.006(6) -0.011(6)
O7B 0.071(9) 0.025(6) 0.047(7) -0.002(5) -0.007(6) -0.016(6)
C16B 0.023(8) 0.023(7) 0.025(7) 0.009(6) 0.000(7) -0.008(7)
O8A 0.074(3) 0.074(3) 0.074(3) 0.00000(10) 0.00000(10) 0.00000(10)
O15 0.068(2) 0.068(2) 0.067(2) -0.0001(10) -0.0006(10) -0.0001(10)
O18 0.045(4) 0.044(4) 0.045(4) 0.0002(10) 0.000 0.000
O16 0.059(3) 0.059(3) 0.059(3) -0.0019(10) -0.0005(10) 0.0005(10)
O17 0.068(4) 0.067(4) 0.067(4) -0.0002(10) -0.0002(10) 0.0003(10)
C21 0.055(10) 0.061(10) 0.058(10) 0.009(8) 0.000 0.000
C23 0.119(15) 0.119(15) 0.119(15) 0.0001(10) 0.000 0.000
N3 0.136(17) 0.124(17) 0.119(17) 0.006(10) 0.000 0.000
C24 0.166(11) 0.119(10) 0.108(9) 0.002(8) 0.009(8) 0.005(8)
C22 0.089(14) 0.089(14) 0.089(14) 0.0000(10) -0.0001(10) 0.0000(10)
C17 0.066(6) 0.034(4) 0.044(4) 0.005(3) -0.030(4) -0.016(4)
C16 0.117(9) 0.031(4) 0.051(5) 0.017(4) -0.047(6) -0.028(5)

loop_
_atom_type_symbol
_atom_type_description
_atom_type_scat_dispersion_real
_atom_type_scat_dispersion_imag
_atom_type_scat_source
C C 0.0181 0.0091 'International Tables Vol C Tables 4.2.6.8 and 6.1.1.4'
H H 0.0000 0.0000 'International Tables Vol C Tables 4.2.6.8 and 6.1.1.4'
Cd Cd 0.1185 4.6533 'International Tables Vol C Tables 4.2.6.8 and 6.1.1.4'
Cl Cl 0.3639 0.7018 'International Tables Vol C Tables 4.2.6.8 and 6.1.1.4'
N N 0.0311 0.0180 'International Tables Vol C Tables 4.2.6.8 and 6.1.1.4'
O O 0.0492 0.0322 'International Tables Vol C Tables 4.2.6.8 and 6.1.1.4'

loop_
_geom_angle_atom_site_label_1
_geom_angle_atom_site_label_2
_geom_angle_atom_site_label_3
_geom_angle
_geom_angle_site_symmetry_1
_geom_angle_site_symmetry_3
_geom_angle_publ_flag
O1 Cd1 Cl1 93.53(12) . . ?
O1 Cd1 Cl1 93.53(12) 12 . ?
O1 Cd1 O1 89.9(2) 12 . ?
O1 Cd1 O10 81.00(11) 12 . ?
O1 Cd1 O10 80.99(11) . . ?
O1 Cd1 O2 140.65(15) . 12 ?
O1 Cd1 O2 53.48(14) . . ?
O1 Cd1 O2 140.64(15) 12 . ?
O1 Cd1 O2 53.48(14) 12 12 ?
O10 Cd1 Cl1 172.21(8) . . ?
O10 Cd1 O2 79.58(11) . 12 ?
O10 Cd1 O2 79.58(11) . . ?
O2 Cd1 Cl1 101.66(11) . . ?
O2 Cd1 Cl1 101.66(11) 12 . ?
O2 Cd1 O2 151.3(2) . 12 ?
O9 Cd1 Cl1 92.57(8) . . ?
O9 Cd1 O1 134.57(10) . 12 ?
O9 Cd1 O1 134.57(10) . . ?
O9 Cd1 O10 95.22(3) . . ?
O9 Cd1 O2 81.21(10) . . ?
O9 Cd1 O2 81.21(10) . 12 ?
O4 Cd3 O4 126.7(3) 7_544 . ?
O3 Cd3 O4 55.01(18) 7_544 7_544 ?
O3 Cd3 O4 90.6(2) . 7_544 ?
O3 Cd3 O4 90.6(2) 7_544 . ?
O3 Cd3 O4 55.01(18) . . ?
O3 Cd3 O3 102.2(4) 7_544 . ?
O3 Cd3 O7A 87.1(3) . 6_554 ?
O3 Cd3 O7A 87.1(3) 7_544 4_565 ?
O3 Cd3 O7A 141.3(5) 7_544 6_554 ?
O3 Cd3 O7A 141.3(5) . 4_565 ?
O7A Cd3 O4 87.9(5) 6_554 7_544 ?
O7A Cd3 O4 124.0(4) 6_554 . ?
O7A Cd3 O4 124.0(4) 4_565 7_544 ?
O7A Cd3 O4 87.9(5) 4_565 . ?
O7A Cd3 O7A 108.9(7) 6_554 4_565 ?
O7B Cd3 O4 107.5(5) 6_554 . ?
O7B Cd3 O4 111.6(6) 4_565 . ?
O7B Cd3 O3 161.9(5) 4_565 . ?
O7B Cd3 O3 89.2(5) 6_554 . ?
O11 Cd2 O6A 133.0(3) . . ?
O11 Cd2 O6A 133.0(3) . 12_655 ?
O11 Cd2 O13 164.47(9) . . ?
O5 Cd2 O11 84.19(14) 12_655 . ?
O5 Cd2 O11 84.19(14) . . ?
O5 Cd2 O5 83.9(3) 12_655 . ?
O5 Cd2 O6A 49.3(3) 12_655 12_655 ?
O5 Cd2 O6A 95.6(5) 12_655 . ?
O5 Cd2 O6A 95.6(5) . 12_655 ?
O5 Cd2 O6A 49.3(3) . . ?
O5 Cd2 O13 107.15(15) 12_655 . ?
O5 Cd2 O13 107.15(15) . . ?
O12 Cd2 O11 85.57(3) . . ?
O12 Cd2 O11 85.57(3) 12_655 . ?
O12 Cd2 O5 92.37(13) 12_655 12_655 ?
O12 Cd2 O5 169.40(15) 12_655 . ?
O12 Cd2 O5 169.41(14) . 12_655 ?
O12 Cd2 O5 92.37(13) . . ?
O12 Cd2 O12 89.56(4) . 12_655 ?
O12 Cd2 O6A 141.2(3) . 12_655 ?
O12 Cd2 O6A 89.4(5) . . ?
O12 Cd2 O6A 89.4(5) 12_655 12_655 ?
O12 Cd2 O6A 141.2(3) 12_655 . ?
O12 Cd2 O13 83.42(6) 12_655 . ?
O12 Cd2 O13 83.42(6) . . ?
O6A Cd2 O6A 68.2(9) 12_655 . ?
O13 Cd2 O6A 57.9(3) . 12_655 ?
O13 Cd2 O6A 57.9(3) . . ?
C1 O1 Cd1 96.1(4) . . ?
Cd1 O10 H10A 107.84(8) . . ?
Cd1 O10 H10A 107.84(8) . 12 ?
Cd1 O10 H10B 110.08(8) . . ?
Cd1 O10 H10B 110.08(8) . 12 ?
H10A O10 H10A 123.17(11) . 12 ?
H10A O10 H10B 107.38(8) 12 12 ?
H10A O10 H10B 107.38(8) . . ?
H10A O10 H10B 17.32(8) . 12 ?
H10B O10 H10A 17.32(8) . 12 ?
H10B O10 H10B 90.89(10) . 12 ?
C1 O2 Cd1 88.5(4) . . ?
Cd1 O9 H9A 107.5(4) . 12 ?
Cd1 O9 H9A 107.5(4) . . ?
Cd1 O9 H9B 107.36(11) . . ?
Cd1 O9 H9B 107.36(11) . 12 ?
H9A O9 H9A 52.62(12) . 12 ?
H9A O9 H9B 97.22(13) 12 12 ?
H9A O9 H9B 97.22(13) . . ?
H9A O9 H9B 45.96(13) . 12 ?
H9B O9 H9A 45.95(13) . 12 ?
H9B O9 H9B 135.65(14) . 12 ?
Cd2 O11 H11A 105.29(16) . . ?
Cd2 O11 H11A 105.29(16) . 12_655 ?
Cd2 O11 H11B 121.11(6) . 12_655 ?
Cd2 O11 H11B 121.11(6) . . ?
H11A O11 H11A 81.48(10) . 12_655 ?
H11A O11 H11B 133.27(17) 12_655 12_655 ?
H11A O11 H11B 133.27(17) . . ?
H11A O11 H11B 81.39(11) . 12_655 ?
H11B O11 H11A 81.39(11) . 12_655 ?
H11B O11 H11B 79.54(10) . 12_655 ?
C7 O4 Cd3 89.4(4) . . ?
C20 N1 H1 108.1 . . ?
C10 N1 H1 108.1 . . ?
C10 N1 C20 111.0(5) . . ?
C12 N1 H1 108.1 . . ?
C12 N1 C20 111.8(5) . . ?
C12 N1 C10 109.7(4) . . ?
C16A O5 Cd2 103.6(9) . . ?
C16B O5 Cd2 110.0(9) . . ?
C7 O3 Cd3 93.8(4) . . ?
C2 C3 H3 119.6 . . ?
C4 C3 H3 119.6 . . ?
C4 C3 C2 120.9(5) . . ?
O1 C1 C2 117.9(5) . . ?
O2 C1 O1 121.7(5) . . ?
O2 C1 C2 120.5(5) . . ?
O4 C7 O3 121.4(6) . . ?
O4 C7 C6 120.1(6) . . ?
O3 C7 C6 118.5(6) . . ?
C5 C6 C7 120.7(5) . . ?
C5 C6 C8 120.0(6) . . ?
C8 C6 C7 119.3(5) . . ?
Cd2 O12 H12A 125.33(11) . . ?
Cd2 O12 H12B 117.3(2) . . ?
H12A O12 H12B 117.2(2) . . ?
C3 C2 C1 120.6(5) . . ?
C8 C2 C3 119.6(5) . . ?
C8 C2 C1 119.8(5) . . ?
H11C C11 H11D 108.5 . . ?
C10 C11 H11C 110.3 12_655 . ?
C10 C11 H11C 110.3 . . ?
C10 C11 H11D 110.3 . . ?
C10 C11 H11D 110.3 12_655 . ?
C10 C11 C10 107.3(7) 12_655 . ?
C3 C4 C5 119.4(5) . . ?
C3 C4 C20 120.8(5) . . ?
C5 C4 C20 119.8(5) . . ?
C6 C5 C4 119.9(5) . . ?
C6 C5 H5 120.1 . . ?
C4 C5 H5 120.1 . . ?
C6 C8 H8 119.9 . . ?
C2 C8 C6 120.2(5) . . ?
C2 C8 H8 119.9 . . ?
N1 C20 H20A 109.1 . . ?
N1 C20 H20B 109.1 . . ?
C4 C20 N1 112.5(5) . . ?
C4 C20 H20A 109.1 . . ?
C4 C20 H20B 109.1 . . ?
H20A C20 H20B 107.8 . . ?
N1 C10 C11 112.9(5) . . ?
N1 C10 H10C 109.0 . . ?
N1 C10 H10D 109.0 . . ?
C11 C10 H10C 109.0 . . ?
C11 C10 H10D 109.0 . . ?
H10C C10 H10D 107.8 . . ?
N1 C12 H12C 109.0 . . ?
N1 C12 H12D 109.0 . . ?
N1 C12 C13 112.8(5) . . ?
H12C C12 H12D 107.8 . . ?
C13 C12 H12C 109.0 . . ?
C13 C12 H12D 109.0 . . ?
C13 C14 H14 119.8 . . ?
C13 C14 C15 120.4(7) . . ?
C15 C14 H14 119.8 . . ?
C14 C13 C12 120.4(6) . . ?
C17 C13 C12 120.0(6) . . ?
C17 C13 C14 119.6(7) . . ?
C14 C15 C16A 119.3(9) . . ?
C14 C15 C16B 120.4(11) . . ?
C16 C15 C14 119.5(7) . . ?
C16 C15 C16A 119.7(9) . . ?
C16 C15 C16B 119.2(10) . . ?
O5 C16A C15 120.8(13) . . ?
O5 C16A O6A 116.8(15) . . ?
O6A C16A C15 122.3(14) . . ?
C19A O7A Cd3 112.2(12) . 6 ?
C16A O6A Cd2 89.6(11) . . ?
O7A C19A C18 116.4(16) . . ?
O7A C19A O8A 125(2) . . ?
O8A C19A C18 118.9(18) . . ?
C17 C18 C19A 118.6(11) . . ?
C17 C18 C19B 121.1(10) . . ?
C16 C18 C19A 121.1(11) . . ?
C16 C18 C19B 117.1(10) . . ?
C16 C18 C17 118.5(8) . . ?
H14A O14 H14B 123(10) . . ?
Cd2 O13 H13A 87.5(6) . 12_655 ?
Cd2 O13 H13A 87.5(6) . . ?
Cd2 O13 H13B 133.4(6) . . ?
H13A O13 H13A 99.4(9) . 12_655 ?
H13A O13 H13B 120.0(3) . . ?
H13B O13 H13A 120.0(3) . 12_655 ?
H2A N2 H2B 153.9 . 4_565 ?
H2A N2 H2B 107.4 . . ?
H2B N2 H2B 50.5 . 4_565 ?
C24 N2 H2A 108.2 4_565 . ?
C24 N2 H2A 108.2 . . ?
C24 N2 H2B 93.6(19) . 4_565 ?
C24 N2 H2B 108.2 . . ?
C24 N2 H2B 108.2 4_565 . ?
C24 N2 H2B 72.8(15) 4_565 4_565 ?
C24 N2 C24 116.3(19) . 4_565 ?
O8B C19B C18 115.8(15) . . ?
O8B C19B O7B 124.4(17) . . ?
C18 C19B Cd3 164.9(12) . 6 ?
O7B C19B C18 118.6(15) . . ?
O5 C16B C15 108.1(14) . . ?
O6B C16B O5 126.5(18) . . ?
O6B C16B C15 123.1(17) . . ?
O18 C21 H21 118.5 . . ?
O18 C21 N3 123(3) . . ?
N3 C21 H21 118.5 . . ?
H23A C23 H23B 109.5 . . ?
H23A C23 H23C 109.5 . . ?
H23B C23 H23C 109.5 . . ?
N3 C23 H23A 109.5 . . ?
N3 C23 H23B 109.5 . . ?
N3 C23 H23C 109.5 . . ?
C21 N3 C22 121(4) . . ?
C21 N3 C22 121(4) . 12_655 ?
C23 N3 C21 102(3) . . ?
C23 N3 C22 128(5) . 12_655 ?
C23 N3 C22 128(5) . . ?
C22 N3 C22 51(4) . 12_655 ?
N2 C24 N2 47.8(15) . 4_565 ?
N3 C22 H22A 109.5 . . ?
N3 C22 H22B 109.5 . . ?
N3 C22 H22B 99(10) . 12_655 ?
N3 C22 H22C 109.5 . . ?
H22A C22 H22B 106.2 . 12_655 ?
H22A C22 H22B 109.5 . . ?
H22A C22 H22C 109.5 . . ?
H22B C22 H22B 13.9 . 12_655 ?
H22B C22 H22C 109.5 . . ?
H22C C22 H22B 122.6 . 12_655 ?
C13 C17 C18 120.9(7) . . ?
C13 C17 H17 119.6 . . ?
C18 C17 H17 119.6 . . ?
C15 C16 C18 121.0(8) . . ?
C15 C16 H16 119.5 . . ?
C18 C16 H16 119.5 . . ?

loop_
_geom_bond_atom_site_label_1
_geom_bond_atom_site_label_2
_geom_bond_distance
_geom_bond_site_symmetry_2
_geom_bond_publ_flag
Cd1 Cl1 2.534(3) . ?
Cd1 O1 2.348(4) 12 ?
Cd1 O1 2.348(4) . ?
Cd1 O10 2.3858(8) . ?
Cd1 O2 2.525(5) . ?
Cd1 O2 2.525(5) 12 ?
Cd1 O9 2.2981(15) . ?
Cd3 O4 2.416(5) . ?
Cd3 O4 2.416(5) 7_544 ?
Cd3 O3 2.314(5) 7_544 ?
Cd3 O3 2.314(5) . ?
Cd3 O7A 2.370(14) 6_554 ?
Cd3 O7A 2.370(14) 4_565 ?
Cd3 O7B 2.086(15) 6_554 ?
Cd3 O7B 2.086(15) 4_565 ?
Cd2 O11 2.3303(11) . ?
Cd2 O5 2.322(5) 12_655 ?
Cd2 O5 2.322(5) . ?
Cd2 O12 2.2650(7) . ?
Cd2 O12 2.2651(7) 12_655 ?
Cd2 O6A 2.565(15) 12_655 ?
Cd2 O6A 2.565(15) . ?
Cd2 O13 2.400(5) . ?
O1 C1 1.272(7) . ?
O10 H10A 0.819999(18) 12 ?
O10 H10A 0.819999(19) . ?
O10 H10B 0.820023(13) 12 ?
O10 H10B 0.820000(18) . ?
O2 C1 1.246(8) . ?
O9 H9A 0.819998(12) . ?
O9 H9A 0.82000(3) 12 ?
O9 H9B 0.820000(17) . ?
O9 H9B 0.820003(15) 12 ?
O11 H11A 0.82000(2) . ?
O11 H11A 0.820001(17) 12_655 ?
O11 H11B 0.82000(2) 12_655 ?
O11 H11B 0.82000(2) . ?
O4 C7 1.246(8) . ?
N1 H1 0.9800 . ?
N1 C20 1.517(8) . ?
N1 C10 1.507(7) . ?
N1 C12 1.504(7) . ?
O5 C16A 1.174(18) . ?
O5 C16B 1.36(2) . ?
O3 C7 1.261(9) . ?
C3 H3 0.9300 . ?
C3 C2 1.390(8) . ?
C3 C4 1.387(8) . ?
C1 C2 1.502(8) . ?
C7 C6 1.497(9) . ?
C6 C5 1.391(9) . ?
C6 C8 1.394(8) . ?
O12 H12A 0.819999(11) . ?
O12 H12B 0.820000(15) . ?
C2 C8 1.386(8) . ?
C11 H11C 0.9700 . ?
C11 H11D 0.9700 . ?
C11 C10 1.526(7) . ?
C11 C10 1.526(7) 12_655 ?
C4 C5 1.400(8) . ?
C4 C20 1.512(8) . ?
C5 H5 0.9300 . ?
C8 H8 0.9300 . ?
C20 H20A 0.9700 . ?
C20 H20B 0.9700 . ?
C10 H10C 0.9700 . ?
C10 H10D 0.9700 . ?
C12 H12C 0.9700 . ?
C12 H12D 0.9700 . ?
C12 C13 1.511(9) . ?
C14 H14 0.9300 . ?
C14 C13 1.382(10) . ?
C14 C15 1.400(11) . ?
C13 C17 1.373(11) . ?
C15 C16A 1.526(18) . ?
C15 C16B 1.54(2) . ?
C15 C16 1.374(13) . ?
C16A O6A 1.23(2) . ?
O8B C19B 1.26(2) . ?
O7A C19A 1.26(2) . ?
C19A C18 1.57(2) . ?
C19A O8A 1.31(3) . ?
C18 C19B 1.50(2) . ?
C18 C17 1.408(12) . ?
C18 C16 1.389(12) . ?
O6B C16B 1.21(2) . ?
O14 H14A 0.8200(13) . ?
O14 H14B 0.8200(11) . ?
O13 H13A 0.82000(11) . ?
O13 H13A 0.82000(13) 12_655 ?
O13 H13B 0.82000(11) . ?
N2 H2A 0.8900 . ?
N2 H2B 1.49(3) 4_565 ?
N2 H2B 0.8900 . ?
N2 C24 1.382(17) . ?
N2 C24 1.64(3) 4_565 ?
C19B O7B 1.29(3) . ?
O18 C21 1.08(3) . ?
C21 H21 0.9300 . ?
C21 N3 1.42(6) . ?
C23 H23A 0.9600 . ?
C23 H23B 0.9600 . ?
C23 H23C 0.9600 . ?
C23 N3 1.33(6) . ?
N3 C22 1.5211(11) . ?
N3 C22 1.5211(11) 12_655 ?
C22 H22A 0.9600 . ?
C22 H22B 1.2(3) 12_655 ?
C22 H22B 0.9600 . ?
C22 H22C 0.9600 . ?
C17 H17 0.9300 . ?
C16 H16 0.9300 . ?

loop_
_geom_hbond_atom_site_label_D
_geom_hbond_atom_site_label_H
_geom_hbond_atom_site_label_A
_geom_hbond_distance_DH
_geom_hbond_distance_HA
_geom_hbond_distance_DA
_geom_hbond_angle_DHA
_geom_hbond_site_symmetry_A
_geom_hbond_publ_flag
O10 H10A O5 0.8200(0) 2.096(5) 2.785(5) 141.41(17) 7_545 yes
O10 H10B O5 0.8200(0) 1.990(5) 2.785(5) 162.97(18) 14_456 yes
O9 H9A O16 0.8200(0) 1.944(15) 2.724(15) 158.6(5) . yes
O9 H9B O16 0.8200(0) 2.071(15) 2.724(15) 136.4(4) 12 yes
O11 H11B O1 0.8200(0) 2.010(4) 2.816(4) 167.82(14) 7_545 yes
O11 H11B O1 0.8200(0) 2.742(4) 2.816(4) 86.71(10) 14_556 yes
N1 H1 O14 0.98 1.73 2.711(8) 177.3 . yes
O12 H12A O7A 0.8200(0) 2.095(13) 2.796(12) 143.4(5) 4_566 yes
O12 H12B O3 0.8200(0) 2.188(6) 2.871(6) 140.9(2) 7_545 yes
O12 H12B O16 0.8200(0) 2.321(15) 2.762(15) 114.3(5) 8_566 yes
O14 H14A O17 0.8200(13) 1.79(2) 2.609(16) 174(14) . yes
O14 H14B O18 0.8200(11) 2.06(3) 2.845(14) 160(7) . yes
N2 H2A O8B 0.89 1.90 2.78(2) 167.0 4_565 yes
N2 H2B O6B 0.89 2.14 2.85(2) 136.7 7_545 yes
C22 H22A O17 0.96 1.67 2.40(6) 129.8 4_565 yes
C22 H22C O8A 0.96 2.04 2.85(5) 140.0 . yes
O13 H13A O6A 0.8200(1) 2.458(18) 2.882(17) 113.2(9) 4_566 yes
O13 H13A O6A 0.8200(1) 1.694(14) 2.407(14) 144.2(10) . yes

loop_
_geom_torsion_atom_site_label_1
_geom_torsion_atom_site_label_2
_geom_torsion_atom_site_label_3
_geom_torsion_atom_site_label_4
_geom_torsion
_geom_torsion_site_symmetry_1
_geom_torsion_site_symmetry_2
_geom_torsion_site_symmetry_3
_geom_torsion_site_symmetry_4
_geom_torsion_publ_flag
Cd1 O1 C1 O2 -5.4(6) . . . . ?
Cd1 O1 C1 C2 174.1(4) . . . . ?
Cd1 O2 C1 O1 5.0(6) . . . . ?
Cd1 O2 C1 C2 -174.5(5) . . . . ?
Cd3 O4 C7 O3 -5.6(8) . . . . ?
Cd3 O4 C7 C6 173.9(5) . . . . ?
Cd3 O3 C7 O4 5.9(8) . . . . ?
Cd3 O3 C7 C6 -173.7(5) . . . . ?
Cd3 O7A C19A C18 117.2(16) 6 . . . ?
Cd3 O7A C19A O8A -62(3) 6 . . . ?
Cd2 O5 C16A C15 -168.7(13) . . . . ?
Cd2 O5 C16A O6A 9(2) . . . . ?
Cd2 O5 C16B C15 -141.6(11) . . . . ?
Cd2 O5 C16B O6B 21(3) . . . . ?
O1 C1 C2 C3 165.8(5) . . . . ?
O1 C1 C2 C8 -16.3(8) . . . . ?
O2 C1 C2 C3 -14.7(9) . . . . ?
O2 C1 C2 C8 163.3(6) . . . . ?
O4 C7 C6 C5 1.1(10) . . . . ?
O4 C7 C6 C8 -177.9(6) . . . . ?
N1 C12 C13 C14 100.6(7) . . . . ?
N1 C12 C13 C17 -81.9(9) . . . . ?
O5 C16A O6A Cd2 -7.5(19) . . . . ?
O3 C7 C6 C5 -179.3(7) . . . . ?
O3 C7 C6 C8 1.7(10) . . . . ?
C3 C2 C8 C6 -0.8(9) . . . . ?
C3 C4 C5 C6 -0.2(9) . . . . ?
C3 C4 C20 N1 97.3(7) . . . . ?
C1 C2 C8 C6 -178.7(5) . . . . ?
C7 C6 C5 C4 -178.2(6) . . . . ?
C7 C6 C8 C2 178.7(5) . . . . ?
C2 C3 C4 C5 -0.9(9) . . . . ?
C2 C3 C4 C20 177.6(5) . . . . ?
C4 C3 C2 C1 179.3(5) . . . . ?
C4 C3 C2 C8 1.4(9) . . . . ?
C5 C6 C8 C2 -0.3(9) . . . . ?
C5 C4 C20 N1 -84.2(6) . . . . ?
C8 C6 C5 C4 0.8(9) . . . . ?
C20 N1 C10 C11 -62.0(7) . . . . ?
C20 N1 C12 C13 175.6(5) . . . . ?
C20 C4 C5 C6 -178.7(6) . . . . ?
C10 N1 C20 C4 179.7(5) . . . . ?
C10 N1 C12 C13 -60.8(7) . . . . ?
C10 C11 C10 N1 -162.0(4) 12_655 . . . ?
C12 N1 C20 C4 -57.4(6) . . . . ?
C12 N1 C10 C11 173.9(6) . . . . ?
C12 C13 C17 C18 -178.6(10) . . . . ?
C14 C13 C17 C18 -1.0(15) . . . . ?
C14 C15 C16A O5 7(2) . . . . ?
C14 C15 C16A O6A -169.6(18) . . . . ?
C14 C15 C16B O5 -42(2) . . . . ?
C14 C15 C16B O6B 154(2) . . . . ?
C14 C15 C16 C18 0(2) . . . . ?
C13 C14 C15 C16A 163.3(11) . . . . ?
C13 C14 C15 C16B -171.7(12) . . . . ?
C13 C14 C15 C16 -2.6(15) . . . . ?
C15 C14 C13 C12 -179.6(7) . . . . ?
C15 C14 C13 C17 2.9(12) . . . . ?
C15 C16A O6A Cd2 169.7(15) . . . . ?
C16A C15 C16 C18 -165.4(14) . . . . ?
O8B C19B O7B Cd3 -17(3) . . . 6 ?
O7A C19A C18 C17 -172.1(17) . . . . ?
O7A C19A C18 C16 23(3) . . . . ?
C19A C18 C17 C13 -166.2(14) . . . . ?
C19A C18 C16 C15 166.1(16) . . . . ?
C18 C19B O7B Cd3 176.4(16) . . . 6 ?
C19B C18 C17 C13 158.0(14) . . . . ?
C19B C18 C16 C15 -158.5(15) . . . . ?
C16B C15 C16 C18 169.7(16) . . . . ?
O8A C19A C18 C17 7(3) . . . . ?
O8A C19A C18 C16 -157(2) . . . . ?
O18 C21 N3 C23 180.000(14) . . . . ?
O18 C21 N3 C22 -30(3) . . . . ?
O18 C21 N3 C22 30(3) . . . 12_655 ?
C24 N2 C24 N2 -39.8(19) 4_565 . . 4_565 ?
C17 C18 C19B Cd3 -154(5) . . . 6 ?
C17 C18 C19B O8B 28(3) . . . . ?
C17 C18 C19B O7B -164.2(19) . . . . ?
C17 C18 C16 C15 1(2) . . . . ?
C16 C15 C16A O5 173.3(14) . . . . ?
C16 C15 C16A O6A -4(3) . . . . ?
C16 C15 C16B O5 148.6(14) . . . . ?
C16 C15 C16B O6B -15(3) . . . . ?
C16 C18 C19B Cd3 5(7) . . . 6 ?
C16 C18 C19B O8B -172.9(17) . . . . ?
C16 C18 C19B O7B -5(3) . . . . ?
C16 C18 C17 C13 -1(2) . . . . ?
